data_4301447
loop_
_publ_author_name
'Jacob Schneider'
'Pingwu Du'
'Xiaoyong Wang'
'William W. Brennessel'
'Richard Eisenberg'

_publ_section_title
;
Synthesis, Electrochemistry, Photophysics, and Solvatochromism in New
Cyclometalated 6-Phenyl-4-(p-R-phenyl)-2,2'-bipyridyl (R = Me, COOMe,
P(O)(OEt)2) (C^N^N) Platinum(II) Thiophenolate Chromophores
;
_journal_name_full 'Inorganic Chemistry'
_journal_page_first 1498
_journal_page_last 1506
_journal_paper_doi 10.1021/ic801767q
_journal_volume 48
_journal_year 2009
_chemical_formula_moiety 'C24 H18 N2 O2'
_chemical_formula_sum 'C24 H18 N2 O2'
_chemical_formula_weight 366.40
_chemical_name_common eisjs20
_chemical_name_systematic
;
 ?
;
_space_group_IT_number 60
_symmetry_cell_setting orthorhombic
_symmetry_space_group_name_Hall '-P 2n 2ab'
_symmetry_space_group_name_H-M 'P b c n'
_atom_sites_solution_hydrogens geom
_atom_sites_solution_primary direct
_atom_sites_solution_secondary difmap
_audit_creation_method SHELXL-97
_cell_angle_alpha 90.00
_cell_angle_beta 90.00
_cell_angle_gamma 90.00
_cell_formula_units_Z 8
_cell_length_a 28.8215(18)
_cell_length_b 6.9172(4)
_cell_length_c 18.2398(11)
_cell_measurement_reflns_used 8300
_cell_measurement_temperature 100.0(1)
_cell_measurement_theta_max 33.06
_cell_measurement_theta_min 2.34
_cell_volume 3636.4(4)
_computing_cell_refinement 'SAINT, Bruker'
_computing_data_collection 'APEX2, Bruker'
_computing_data_reduction 'SAINT, Bruker'
_computing_molecular_graphics 'SHELXTL, Bruker'
_computing_publication_material 'Bruker SHELXTL'
_computing_structure_refinement 'SHELXL-97 (Sheldrick, 1997)'
_computing_structure_solution 'SHELXS-97 (Sheldrick, 1997)'
_diffrn_ambient_temperature 100.0(1)
_diffrn_measured_fraction_theta_full 0.996
_diffrn_measured_fraction_theta_max 0.996
_diffrn_measurement_device_type 'Bruker SMART APEX II CCD Platform'
_diffrn_measurement_method 'area detector, \w scans per \f'
_diffrn_radiation_monochromator graphite
_diffrn_radiation_source 'fine-focus sealed tube'
_diffrn_radiation_type MoK\a
_diffrn_radiation_wavelength 0.71073
_diffrn_reflns_av_R_equivalents 0.0286
_diffrn_reflns_av_sigmaI/netI 0.0154
_diffrn_reflns_limit_h_max 42
_diffrn_reflns_limit_h_min -42
_diffrn_reflns_limit_k_max 10
_diffrn_reflns_limit_k_min -10
_diffrn_reflns_limit_l_max 27
_diffrn_reflns_limit_l_min -27
_diffrn_reflns_number 61248
_diffrn_reflns_theta_full 32.56
_diffrn_reflns_theta_max 32.56
_diffrn_reflns_theta_min 2.23
_exptl_absorpt_coefficient_mu 0.086
_exptl_absorpt_correction_T_max 0.9931
_exptl_absorpt_correction_T_min 0.9582
_exptl_absorpt_correction_type multi-scan
_exptl_absorpt_process_details 'SADABS, R. Blessing, 1995'
_exptl_crystal_colour colorless
_exptl_crystal_density_diffrn 1.339
_exptl_crystal_density_method 'not measured'
_exptl_crystal_description plate
_exptl_crystal_F_000 1536
_exptl_crystal_size_max 0.50
_exptl_crystal_size_mid 0.36
_exptl_crystal_size_min 0.08
_refine_diff_density_max 0.510
_refine_diff_density_min -0.177
_refine_diff_density_rms 0.056
_refine_ls_extinction_method none
_refine_ls_goodness_of_fit_ref 1.044
_refine_ls_hydrogen_treatment refall
_refine_ls_matrix_type full
_refine_ls_number_parameters 325
_refine_ls_number_reflns 6608
_refine_ls_number_restraints 0
_refine_ls_restrained_S_all 1.044
_refine_ls_R_factor_all 0.0513
_refine_ls_R_factor_gt 0.0427
_refine_ls_shift/su_max 0.002
_refine_ls_shift/su_mean 0.000
_refine_ls_structure_factor_coef Fsqd
_refine_ls_weighting_details 'calc w=1/[\s^2^(Fo^2^)+(0.0624P)^2^+1.1797P] where P=(Fo^2^+2Fc^2^)/3'
_refine_ls_weighting_scheme calc
_refine_ls_wR_factor_gt 0.1103
_refine_ls_wR_factor_ref 0.1173
_reflns_number_gt 5651
_reflns_number_total 6608
_reflns_threshold_expression >2sigma(I)
_cod_data_source_file ic801767q_si_002_1.cif
_cod_data_source_block eisjs20
_cod_database_code 4301447

loop_
_symmetry_equiv_pos_as_xyz
'x, y, z'
'-x+1/2, -y+1/2, z+1/2'
'-x, y, -z+1/2'
'x+1/2, -y+1/2, -z'
'-x, -y, -z'
'x-1/2, y-1/2, -z-1/2'
'x, -y, z-1/2'
'-x-1/2, y-1/2, z'

loop_
_atom_site_label
_atom_site_type_symbol
_atom_site_fract_x
_atom_site_fract_y
_atom_site_fract_z
_atom_site_U_iso_or_equiv
_atom_site_adp_type
_atom_site_occupancy
_atom_site_symmetry_multiplicity
_atom_site_calc_flag
_atom_site_refinement_flags
_atom_site_disorder_assembly
_atom_site_disorder_group
N1 N 0.83644(3) 0.54659(11) 0.45146(4) 0.01839(14) Uani 1 1 d . . .
C1 C 0.81543(3) 0.71143(13) 0.43128(5) 0.01991(17) Uani 1 1 d . . .
H1 H 0.8196(5) 0.750(2) 0.3804(8) 0.024(3) Uiso 1 1 d . . .
C2 C 0.78791(3) 0.82149(13) 0.47813(5) 0.01920(16) Uani 1 1 d . . .
H2 H 0.7729(5) 0.939(2) 0.4607(8) 0.029(3) Uiso 1 1 d . . .
C3 C 0.78291(3) 0.76060(13) 0.55030(5) 0.01836(16) Uani 1 1 d . . .
H3 H 0.7650(5) 0.835(2) 0.5853(7) 0.024(3) Uiso 1 1 d . . .
C4 C 0.80504(3) 0.59244(12) 0.57264(5) 0.01653(15) Uani 1 1 d . . .
H4 H 0.8036(5) 0.548(2) 0.6236(8) 0.029(4) Uiso 1 1 d . . .
C5 C 0.83084(3) 0.48767(12) 0.52132(4) 0.01479(14) Uani 1 1 d . . .
N2 N 0.83957(3) 0.22436(10) 0.60628(4) 0.01576(13) Uani 1 1 d . . .
C6 C 0.85292(3) 0.30109(12) 0.54193(4) 0.01482(14) Uani 1 1 d . . .
C7 C 0.88494(3) 0.21214(12) 0.49562(5) 0.01618(15) Uani 1 1 d . . .
H7 H 0.8924(5) 0.2739(19) 0.4489(7) 0.022(3) Uiso 1 1 d . . .
C8 C 0.90465(3) 0.03535(12) 0.51611(5) 0.01498(14) Uani 1 1 d . . .
C9 C 0.89089(3) -0.04314(12) 0.58316(5) 0.01601(15) Uani 1 1 d . . .
H9 H 0.9034(4) -0.1665(19) 0.6013(7) 0.021(3) Uiso 1 1 d . . .
C10 C 0.85819(3) 0.05418(12) 0.62641(4) 0.01533(15) Uani 1 1 d . . .
C11 C 0.84081(3) -0.02762(12) 0.69668(5) 0.01590(15) Uani 1 1 d . . .
C12 C 0.79742(3) 0.02991(13) 0.72335(5) 0.01835(16) Uani 1 1 d . . .
H12 H 0.7794(5) 0.124(2) 0.6956(7) 0.026(3) Uiso 1 1 d . . .
C13 C 0.77991(3) -0.04734(13) 0.78822(5) 0.02066(17) Uani 1 1 d . . .
H13 H 0.7489(5) -0.011(2) 0.8046(8) 0.028(3) Uiso 1 1 d . . .
C14 C 0.80588(3) -0.18056(13) 0.82787(5) 0.02057(17) Uani 1 1 d . . .
H14 H 0.7940(5) -0.233(2) 0.8751(8) 0.028(3) Uiso 1 1 d . . .
C15 C 0.84903(4) -0.23782(14) 0.80185(5) 0.02179(18) Uani 1 1 d . . .
H15 H 0.8679(5) -0.330(2) 0.8306(8) 0.028(3) Uiso 1 1 d . . .
C16 C 0.86645(3) -0.16330(13) 0.73642(5) 0.02040(17) Uani 1 1 d . . .
H16 H 0.8965(6) -0.203(2) 0.7190(8) 0.035(4) Uiso 1 1 d . . .
C17 C 0.93863(3) -0.06405(12) 0.46779(5) 0.01523(14) Uani 1 1 d . . .
C18 C 0.94712(3) -0.26278(13) 0.47493(5) 0.01773(15) Uani 1 1 d . . .
H18 H 0.9296(5) -0.3399(19) 0.5105(7) 0.022(3) Uiso 1 1 d . . .
C19 C 0.97945(3) -0.35404(13) 0.43028(5) 0.01833(16) Uani 1 1 d . . .
H19 H 0.9859(5) -0.495(2) 0.4362(8) 0.028(3) Uiso 1 1 d . . .
C20 C 1.00392(3) -0.25005(12) 0.37749(5) 0.01685(15) Uani 1 1 d . . .
C21 C 0.99557(3) -0.05234(12) 0.36918(5) 0.01776(15) Uani 1 1 d . . .
H21 H 1.0127(5) 0.022(2) 0.3313(8) 0.027(3) Uiso 1 1 d . . .
C22 C 0.96325(3) 0.03842(12) 0.41421(5) 0.01750(15) Uani 1 1 d . . .
H22 H 0.9584(5) 0.177(2) 0.4084(8) 0.023(3) Uiso 1 1 d . . .
C23 C 1.03835(3) -0.35579(13) 0.33163(5) 0.01974(16) Uani 1 1 d . . .
O1 O 1.04813(3) -0.52500(11) 0.33977(5) 0.03309(19) Uani 1 1 d . . .
O2 O 1.05722(2) -0.24301(10) 0.28013(4) 0.02149(14) Uani 1 1 d . . .
C24 C 1.09081(3) -0.33601(16) 0.23308(5) 0.02448(19) Uani 1 1 d . . .
H24A H 1.0990(6) -0.234(2) 0.1959(9) 0.041(4) Uiso 1 1 d . . .
H24B H 1.0760(5) -0.448(2) 0.2090(8) 0.030(4) Uiso 1 1 d . . .
H24C H 1.1175(5) -0.377(2) 0.2623(7) 0.025(3) Uiso 1 1 d . . .

loop_
_atom_site_aniso_label
_atom_site_aniso_U_11
_atom_site_aniso_U_22
_atom_site_aniso_U_33
_atom_site_aniso_U_23
_atom_site_aniso_U_13
_atom_site_aniso_U_12
N1 0.0206(3) 0.0180(3) 0.0166(3) 0.0022(3) 0.0008(3) 0.0030(3)
C1 0.0221(4) 0.0188(4) 0.0188(4) 0.0033(3) 0.0000(3) 0.0031(3)
C2 0.0200(4) 0.0154(3) 0.0222(4) 0.0014(3) -0.0022(3) 0.0025(3)
C3 0.0187(4) 0.0161(4) 0.0204(4) -0.0027(3) -0.0004(3) 0.0024(3)
C4 0.0175(3) 0.0155(3) 0.0166(3) -0.0012(3) 0.0000(3) 0.0007(3)
C5 0.0149(3) 0.0136(3) 0.0159(3) -0.0002(3) -0.0006(3) 0.0003(3)
N2 0.0173(3) 0.0148(3) 0.0152(3) 0.0005(2) -0.0001(2) 0.0008(2)
C6 0.0157(3) 0.0137(3) 0.0150(3) 0.0003(3) -0.0005(3) 0.0010(3)
C7 0.0174(3) 0.0162(3) 0.0150(3) 0.0010(3) 0.0011(3) 0.0022(3)
C8 0.0145(3) 0.0151(3) 0.0153(3) -0.0003(3) -0.0002(3) 0.0011(3)
C9 0.0163(3) 0.0154(3) 0.0164(3) 0.0010(3) 0.0002(3) 0.0016(3)
C10 0.0159(3) 0.0150(3) 0.0151(3) 0.0004(3) -0.0006(3) 0.0004(3)
C11 0.0188(3) 0.0143(3) 0.0147(3) -0.0001(3) 0.0007(3) 0.0005(3)
C12 0.0190(4) 0.0184(4) 0.0177(4) 0.0002(3) 0.0010(3) 0.0015(3)
C13 0.0220(4) 0.0205(4) 0.0196(4) -0.0003(3) 0.0049(3) 0.0006(3)
C14 0.0286(4) 0.0170(4) 0.0161(4) -0.0001(3) 0.0046(3) -0.0001(3)
C15 0.0302(5) 0.0188(4) 0.0163(4) 0.0014(3) 0.0024(3) 0.0053(3)
C16 0.0239(4) 0.0202(4) 0.0170(4) 0.0024(3) 0.0030(3) 0.0057(3)
C17 0.0151(3) 0.0152(3) 0.0154(3) -0.0001(3) -0.0006(3) 0.0016(3)
C18 0.0194(4) 0.0158(3) 0.0179(4) 0.0010(3) 0.0012(3) 0.0013(3)
C19 0.0210(4) 0.0154(3) 0.0186(4) -0.0003(3) 0.0001(3) 0.0030(3)
C20 0.0167(3) 0.0176(4) 0.0163(3) -0.0018(3) -0.0005(3) 0.0032(3)
C21 0.0175(3) 0.0174(3) 0.0184(4) 0.0008(3) 0.0023(3) 0.0017(3)
C22 0.0180(4) 0.0152(3) 0.0193(4) 0.0005(3) 0.0023(3) 0.0021(3)
C23 0.0198(4) 0.0208(4) 0.0186(4) -0.0019(3) 0.0005(3) 0.0042(3)
O1 0.0414(4) 0.0224(4) 0.0355(4) 0.0022(3) 0.0138(3) 0.0126(3)
O2 0.0213(3) 0.0232(3) 0.0200(3) -0.0010(2) 0.0052(2) 0.0054(2)
C24 0.0217(4) 0.0302(5) 0.0215(4) -0.0049(4) 0.0044(3) 0.0070(3)

loop_
_atom_type_symbol
_atom_type_description
_atom_type_scat_dispersion_real
_atom_type_scat_dispersion_imag
_atom_type_scat_source
C C 0.0033 0.0016 'International Tables Vol C Tables 4.2.6.8 and 6.1.1.4'
H H 0.0000 0.0000 'International Tables Vol C Tables 4.2.6.8 and 6.1.1.4'
N N 0.0061 0.0033 'International Tables Vol C Tables 4.2.6.8 and 6.1.1.4'
O O 0.0106 0.0060 'International Tables Vol C Tables 4.2.6.8 and 6.1.1.4'

loop_
_geom_angle_atom_site_label_1
_geom_angle_atom_site_label_2
_geom_angle_atom_site_label_3
_geom_angle
_geom_angle_site_symmetry_1
_geom_angle_site_symmetry_3
_geom_angle_publ_flag
C1 N1 C5 117.52(8) . . ?
N1 C1 C2 123.57(8) . . ?
N1 C1 H1 116.0(8) . . ?
C2 C1 H1 120.4(8) . . ?
C3 C2 C1 118.34(8) . . ?
C3 C2 H2 121.1(8) . . ?
C1 C2 H2 120.6(8) . . ?
C4 C3 C2 118.98(8) . . ?
C4 C3 H3 119.9(8) . . ?
C2 C3 H3 121.1(8) . . ?
C3 C4 C5 118.84(8) . . ?
C3 C4 H4 121.3(8) . . ?
C5 C4 H4 119.9(8) . . ?
N1 C5 C4 122.69(8) . . ?
N1 C5 C6 116.76(7) . . ?
C4 C5 C6 120.54(7) . . ?
C6 N2 C10 118.01(7) . . ?
N2 C6 C7 122.97(7) . . ?
N2 C6 C5 116.15(7) . . ?
C7 C6 C5 120.87(7) . . ?
C6 C7 C8 119.52(8) . . ?
C6 C7 H7 118.7(8) . . ?
C8 C7 H7 121.7(8) . . ?
C9 C8 C7 117.29(7) . . ?
C9 C8 C17 121.80(7) . . ?
C7 C8 C17 120.91(7) . . ?
C8 C9 C10 119.84(7) . . ?
C8 C9 H9 121.9(8) . . ?
C10 C9 H9 118.3(8) . . ?
N2 C10 C9 122.36(8) . . ?
N2 C10 C11 115.71(7) . . ?
C9 C10 C11 121.91(7) . . ?
C16 C11 C12 118.90(8) . . ?
C16 C11 C10 121.63(8) . . ?
C12 C11 C10 119.47(7) . . ?
C13 C12 C11 120.66(8) . . ?
C13 C12 H12 120.3(8) . . ?
C11 C12 H12 119.0(8) . . ?
C14 C13 C12 120.08(8) . . ?
C14 C13 H13 120.3(8) . . ?
C12 C13 H13 119.6(8) . . ?
C15 C14 C13 119.56(8) . . ?
C15 C14 H14 120.0(8) . . ?
C13 C14 H14 120.4(8) . . ?
C14 C15 C16 120.66(9) . . ?
C14 C15 H15 119.7(8) . . ?
C16 C15 H15 119.6(8) . . ?
C15 C16 C11 120.14(8) . . ?
C15 C16 H16 120.1(9) . . ?
C11 C16 H16 119.7(9) . . ?
C22 C17 C18 118.20(8) . . ?
C22 C17 C8 120.90(7) . . ?
C18 C17 C8 120.90(8) . . ?
C19 C18 C17 120.54(8) . . ?
C19 C18 H18 119.1(8) . . ?
C17 C18 H18 120.3(8) . . ?
C18 C19 C20 120.66(8) . . ?
C18 C19 H19 120.3(8) . . ?
C20 C19 H19 119.0(8) . . ?
C19 C20 C21 119.54(8) . . ?
C19 C20 C23 118.14(8) . . ?
C21 C20 C23 122.32(8) . . ?
C22 C21 C20 119.54(8) . . ?
C22 C21 H21 120.8(8) . . ?
C20 C21 H21 119.7(8) . . ?
C21 C22 C17 121.51(8) . . ?
C21 C22 H22 118.4(8) . . ?
C17 C22 H22 120.1(8) . . ?
O1 C23 O2 123.68(9) . . ?
O1 C23 C20 124.04(9) . . ?
O2 C23 C20 112.28(8) . . ?
C23 O2 C24 115.48(8) . . ?
O2 C24 H24A 104.2(10) . . ?
O2 C24 H24B 108.9(9) . . ?
H24A C24 H24B 110.7(12) . . ?
O2 C24 H24C 109.4(8) . . ?
H24A C24 H24C 112.6(12) . . ?
H24B C24 H24C 110.7(12) . . ?

loop_
_geom_bond_atom_site_label_1
_geom_bond_atom_site_label_2
_geom_bond_distance
_geom_bond_site_symmetry_2
_geom_bond_publ_flag
N1 C1 1.3426(11) . ?
N1 C5 1.3475(11) . ?
C1 C2 1.3925(13) . ?
C1 H1 0.973(14) . ?
C2 C3 1.3896(13) . ?
C2 H2 0.972(14) . ?
C3 C4 1.3878(12) . ?
C3 H3 0.971(14) . ?
C4 C5 1.3980(11) . ?
C4 H4 0.980(14) . ?
C5 C6 1.4873(11) . ?
N2 C6 1.3445(11) . ?
N2 C10 1.3448(11) . ?
C6 C7 1.3941(11) . ?
C7 C8 1.3993(11) . ?
C7 H7 0.977(13) . ?
C8 C9 1.3958(12) . ?
C8 C17 1.4860(12) . ?
C9 C10 1.4014(12) . ?
C9 H9 0.984(13) . ?
C10 C11 1.4879(12) . ?
C11 C16 1.3971(12) . ?
C11 C12 1.3997(12) . ?
C12 C13 1.3929(12) . ?
C12 H12 0.973(14) . ?
C13 C14 1.3902(13) . ?
C13 H13 0.974(15) . ?
C14 C15 1.3887(13) . ?
C14 H14 0.994(14) . ?
C15 C16 1.3936(13) . ?
C15 H15 0.990(14) . ?
C16 H16 0.962(16) . ?
C17 C22 1.4005(12) . ?
C17 C18 1.4023(12) . ?
C18 C19 1.3891(12) . ?
C18 H18 0.980(13) . ?
C19 C20 1.3937(12) . ?
C19 H19 0.998(15) . ?
C20 C21 1.3969(12) . ?
C20 C23 1.4897(12) . ?
C21 C22 1.3914(12) . ?
C21 H21 0.991(14) . ?
C22 H22 0.973(14) . ?
C23 O1 1.2130(12) . ?
C23 O2 1.3368(12) . ?
O2 C24 1.4448(11) . ?
C24 H24A 1.007(17) . ?
C24 H24B 0.988(15) . ?
C24 H24C 0.978(14) . ?

loop_
_geom_torsion_atom_site_label_1
_geom_torsion_atom_site_label_2
_geom_torsion_atom_site_label_3
_geom_torsion_atom_site_label_4
_geom_torsion
_geom_torsion_site_symmetry_1
_geom_torsion_site_symmetry_2
_geom_torsion_site_symmetry_3
_geom_torsion_site_symmetry_4
_geom_torsion_publ_flag
C5 N1 C1 C2 -0.99(14) . . . . ?
N1 C1 C2 C3 1.86(14) . . . . ?
C1 C2 C3 C4 -0.61(13) . . . . ?
C2 C3 C4 C5 -1.34(13) . . . . ?
C1 N1 C5 C4 -1.13(13) . . . . ?
C1 N1 C5 C6 177.80(8) . . . . ?
C3 C4 C5 N1 2.30(13) . . . . ?
C3 C4 C5 C6 -176.60(8) . . . . ?
C10 N2 C6 C7 0.08(12) . . . . ?
C10 N2 C6 C5 178.99(7) . . . . ?
N1 C5 C6 N2 -166.95(8) . . . . ?
C4 C5 C6 N2 12.00(12) . . . . ?
N1 C5 C6 C7 11.98(12) . . . . ?
C4 C5 C6 C7 -169.06(8) . . . . ?
N2 C6 C7 C8 -0.29(13) . . . . ?
C5 C6 C7 C8 -179.15(7) . . . . ?
C6 C7 C8 C9 -0.11(12) . . . . ?
C6 C7 C8 C17 179.55(8) . . . . ?
C7 C8 C9 C10 0.68(12) . . . . ?
C17 C8 C9 C10 -178.98(8) . . . . ?
C6 N2 C10 C9 0.53(12) . . . . ?
C6 N2 C10 C11 -177.72(7) . . . . ?
C8 C9 C10 N2 -0.92(13) . . . . ?
C8 C9 C10 C11 177.22(8) . . . . ?
N2 C10 C11 C16 -158.38(8) . . . . ?
C9 C10 C11 C16 23.37(13) . . . . ?
N2 C10 C11 C12 22.65(11) . . . . ?
C9 C10 C11 C12 -155.61(8) . . . . ?
C16 C11 C12 C13 -0.31(13) . . . . ?
C10 C11 C12 C13 178.69(8) . . . . ?
C11 C12 C13 C14 1.08(14) . . . . ?
C12 C13 C14 C15 -0.87(14) . . . . ?
C13 C14 C15 C16 -0.09(15) . . . . ?
C14 C15 C16 C11 0.86(15) . . . . ?
C12 C11 C16 C15 -0.65(14) . . . . ?
C10 C11 C16 C15 -179.64(8) . . . . ?
C9 C8 C17 C22 -159.22(8) . . . . ?
C7 C8 C17 C22 21.14(12) . . . . ?
C9 C8 C17 C18 20.37(12) . . . . ?
C7 C8 C17 C18 -159.28(8) . . . . ?
C22 C17 C18 C19 0.57(13) . . . . ?
C8 C17 C18 C19 -179.03(8) . . . . ?
C17 C18 C19 C20 -0.17(14) . . . . ?
C18 C19 C20 C21 -0.43(13) . . . . ?
C18 C19 C20 C23 179.60(8) . . . . ?
C19 C20 C21 C22 0.63(13) . . . . ?
C23 C20 C21 C22 -179.40(8) . . . . ?
C20 C21 C22 C17 -0.23(14) . . . . ?
C18 C17 C22 C21 -0.37(13) . . . . ?
C8 C17 C22 C21 179.23(8) . . . . ?
C19 C20 C23 O1 -3.83(14) . . . . ?
C21 C20 C23 O1 176.21(10) . . . . ?
C19 C20 C23 O2 175.95(8) . . . . ?
C21 C20 C23 O2 -4.02(12) . . . . ?
O1 C23 O2 C24 0.15(14) . . . . ?
C20 C23 O2 C24 -179.63(8) . . . . ?

loop_
_cod_related_entry_id
_cod_related_entry_database
_cod_related_entry_code
1 ChemSpider 30660711
